data_4312781
loop_
_publ_author_name
'Helen T. Chifotides'
'Kemal V. Catalan'
'Kim R. Dunbar'

_publ_section_title
;
 Dirhodium Formamidinate Compounds with Bidentate Nitrogen Chelating
 Ligands
;
_journal_name_full 'Inorganic Chemistry'
_journal_page_first 8739
_journal_page_last 8747
_journal_paper_doi 10.1021/ic034737b
_journal_volume 42
_journal_year 2003
_chemical_formula_sum 'C56 H67 B2 F8 N9 O2 Rh2'
_chemical_formula_weight 1277.63
_chemical_name_common '[Rh2(form)2(phen)(CH3CN)3][BF4]2.2C2H5OC2H5'
_space_group_IT_number 2
_symmetry_cell_setting triclinic
_symmetry_space_group_name_Hall '-P 1'
_symmetry_space_group_name_H-M 'P -1'
_atom_sites_solution_hydrogens geom
_atom_sites_solution_primary direct
_atom_sites_solution_secondary difmap
_audit_creation_method SHELXL-97
_cell_angle_alpha 71.9480(10)
_cell_angle_beta 73.6310(10)
_cell_angle_gamma 71.3800(10)
_cell_formula_units_Z 2
_cell_length_a 12.6346(2)
_cell_length_b 13.5872(2)
_cell_length_c 19.0597(3)
_cell_measurement_temperature 173(2)
_cell_volume 2886.70(8)
_computing_cell_refinement 'SAINT (Bruker)'
_computing_data_collection 'SMART (Bruker)'
_computing_data_reduction 'SAINT (Bruker)'
_computing_structure_refinement 'SHELXL-97 (Sheldrick, 1997)'
_computing_structure_solution 'SHELXS-97 (Sheldrick, 1990)'
_diffrn_ambient_temperature 173(2)
_diffrn_measured_fraction_theta_full 0.869
_diffrn_measured_fraction_theta_max 0.869
_diffrn_measurement_device_type 'Bruker SMART 1000'
_diffrn_measurement_method '/w scans'
_diffrn_radiation_monochromator graphite
_diffrn_radiation_source 'fine-focus sealed tube'
_diffrn_radiation_type MoK\a
_diffrn_radiation_wavelength 0.71073
_diffrn_reflns_av_R_equivalents 0.0167
_diffrn_reflns_av_sigmaI/netI 0.0424
_diffrn_reflns_limit_h_max 16
_diffrn_reflns_limit_h_min -8
_diffrn_reflns_limit_k_max 17
_diffrn_reflns_limit_k_min -18
_diffrn_reflns_limit_l_max 24
_diffrn_reflns_limit_l_min -25
_diffrn_reflns_number 17779
_diffrn_reflns_theta_full 28.24
_diffrn_reflns_theta_max 28.24
_diffrn_reflns_theta_min 1.74
_exptl_absorpt_coefficient_mu 0.647
_exptl_absorpt_correction_T_max 0.9207
_exptl_absorpt_correction_T_min 0.8247
_exptl_absorpt_correction_type multi-scan
_exptl_absorpt_process_details SADABS
_exptl_crystal_colour green
_exptl_crystal_density_diffrn 1.470
_exptl_crystal_density_method 'not measured'
_exptl_crystal_description 'prismatic platelet'
_exptl_crystal_F_000 1308
_exptl_crystal_size_max 0.31
_exptl_crystal_size_mid 0.23
_exptl_crystal_size_min 0.13
_refine_diff_density_max 1.251
_refine_diff_density_min -0.836
_refine_diff_density_rms 0.101
_refine_ls_extinction_coef 0.00046(19)
_refine_ls_extinction_expression Fc^*^=kFc[1+0.001xFc^2^\l^3^/sin(2\q)]^-1/4^
_refine_ls_extinction_method SHELXL
_refine_ls_goodness_of_fit_ref 1.035
_refine_ls_hydrogen_treatment mixed
_refine_ls_matrix_type full
_refine_ls_number_parameters 760
_refine_ls_number_reflns 12408
_refine_ls_number_restraints 46
_refine_ls_restrained_S_all 1.049
_refine_ls_R_factor_all 0.0619
_refine_ls_R_factor_gt 0.0445
_refine_ls_shift/su_max 0.101
_refine_ls_shift/su_mean 0.005
_refine_ls_structure_factor_coef Fsqd
_refine_ls_weighting_details 'calc w=1/[\s^2^(Fo^2^)+(0.0835P)^2^+0.9189P] where P=(Fo^2^+2Fc^2^)/3'
_refine_ls_weighting_scheme calc
_refine_ls_wR_factor_gt 0.1207
_refine_ls_wR_factor_ref 0.1309
_reflns_number_gt 9697
_reflns_number_total 12408
_reflns_threshold_expression >2sigma(I)
_cod_data_source_file ic034737bsi20030630_121512_4.cif
_cod_data_source_block C:\Structures\Helen\compound4.CIF
_cod_depositor_comments
;
The following automatic conversions were performed:

'_exptl_absorpt_correction_type' value 'multiscan' changed to
'multi-scan' according to the built-in table from CIF Core dictionary
named 'cif_core.dic' version 2.4.1 from 2010-06-29.

Automatic conversion script
Id: cif_fix_values 1646 2011-03-28 12:23:43Z adriana 
;
_cod_database_code 4312781

loop_
_symmetry_equiv_pos_as_xyz
'x, y, z'
'-x, -y, -z'

loop_
_atom_site_label
_atom_site_type_symbol
_atom_site_fract_x
_atom_site_fract_y
_atom_site_fract_z
_atom_site_U_iso_or_equiv
_atom_site_adp_type
_atom_site_occupancy
_atom_site_symmetry_multiplicity
_atom_site_calc_flag
_atom_site_refinement_flags
_atom_site_disorder_assembly
_atom_site_disorder_group
Rh1 Rh 0.031249(14) 0.287764(14) 0.323317(9) 0.02470(4) Uani 1 1 d . . ..
Rh2 Rh 0.232527(14) 0.274894(14) 0.239178(10) 0.02548(4) Uani 1 1 d . . ..
N2A N 0.15033(17) 0.39384(16) 0.16466(11) 0.0300(5) Uani 1 1 d . . .
N2B N 0.19761(17) 0.16529(16) 0.20466(11) 0.0310(5) Uani 1 1 d . . .
N4 N 0.32888(16) 0.15721(16) 0.30862(11) 0.0314(5) Uani 1 1 d . . .
N5 N 0.27905(16) 0.38414(16) 0.26844(11) 0.0299(5) Uani 1 1 d . . .
N2 N 0.08727(16) 0.14184(15) 0.39345(11) 0.0281(5) Uani 1 1 d . . .
N1 N 0.08141(16) 0.33796(15) 0.39751(11) 0.0272(5) Uani 1 1 d . . .
N1B N 0.00167(17) 0.22089(16) 0.24907(11) 0.0296(5) Uani 1 1 d . . .
N1A N -0.01745(17) 0.43479(16) 0.25144(11) 0.0306(5) Uani 1 1 d . . .
N3 N -0.12900(17) 0.30535(16) 0.39989(12) 0.0313(5) Uani 1 1 d . . .
C5A C -0.3211(3) 0.6780(2) 0.29819(16) 0.0455(8) Uani 1 1 d . . .
C15 C 0.3911(2) 0.0978(2) 0.34483(15) 0.0372(7) Uani 1 1 d . . .
C14 C -0.3039(3) 0.3707(3) 0.50145(19) 0.0589(9) Uani 1 1 d . . .
H14A H -0.3354 0.4477 0.4835 0.088 Uiso 1 1 calc R . .
H14B H -0.2802 0.3567 0.5491 0.088 Uiso 1 1 calc R . .
H14C H -0.3621 0.3328 0.5093 0.088 Uiso 1 1 calc R . .
C5 C 0.2231(2) 0.1763(2) 0.55843(15) 0.0455(7) Uani 1 1 d . . .
H5 H 0.2546 0.1853 0.5951 0.055 Uiso 1 1 calc R . .
C7A C -0.2272(2) 0.4955(2) 0.28494(16) 0.0391(7) Uani 1 1 d . . .
H7A H -0.2325 0.4268 0.2861 0.047 Uiso 1 1 calc R . .
C18 C 0.3616(3) 0.5095(2) 0.30585(18) 0.0513(8) Uani 1 1 d . . .
H18A H 0.3505 0.4921 0.3609 0.077 Uiso 1 1 calc R . .
H18B H 0.3221 0.5845 0.2877 0.077 Uiso 1 1 calc R . .
H18C H 0.4433 0.4985 0.2837 0.077 Uiso 1 1 calc R . .
C8 C 0.1809(2) -0.0410(2) 0.49540(16) 0.0432(8) Uani 1 1 d . . .
H8 H 0.2141 -0.1040 0.5291 0.052 Uiso 1 1 calc R . .
C3A C -0.1148(2) 0.6182(2) 0.26482(15) 0.0387(7) Uani 1 1 d . . .
H3A H -0.0428 0.6339 0.2533 0.046 Uiso 1 1 calc R . .
C4B C -0.3006(2) 0.2241(2) 0.26326(18) 0.0494(8) Uani 1 1 d . . .
H4B H -0.3646 0.2094 0.3014 0.059 Uiso 1 1 calc R . .
C6A C -0.3258(2) 0.5744(2) 0.30096(16) 0.0459(8) Uani 1 1 d . . .
H6A H -0.3978 0.5583 0.3140 0.055 Uiso 1 1 calc R . .
C11B C 0.3770(3) -0.0990(2) 0.1708(2) 0.0563(9) Uani 1 1 d . . .
H11B H 0.3731 -0.1715 0.1864 0.068 Uiso 1 1 calc R . .
C3 C 0.1700(2) 0.3751(2) 0.50356(14) 0.0366(6) Uani 1 1 d . . .
H3 H 0.2006 0.3887 0.5387 0.044 Uiso 1 1 calc R . .
C9B C 0.2887(2) 0.0846(2) 0.17571(14) 0.0336(6) Uani 1 1 d . . .
C13 C -0.2052(2) 0.3331(2) 0.44533(15) 0.0365(6) Uani 1 1 d . . .
C9 C 0.1353(2) -0.0488(2) 0.44068(16) 0.0400(7) Uani 1 1 d . . .
H9 H 0.1356 -0.1169 0.4368 0.048 Uiso 1 1 calc R . .
C7 C 0.1787(2) 0.0589(2) 0.50189(14) 0.0361(7) Uani 1 1 d . . .
C1B C 0.0913(2) 0.16536(19) 0.20898(13) 0.0296(6) Uani 1 1 d . . .
H1B H 0.0784 0.1235 0.1820 0.036 Uiso 1 1 calc R . .
C2B C -0.1054(2) 0.23636(19) 0.22987(14) 0.0303(5) Uani 1 1 d . . .
C2 C 0.1208(2) 0.4575(2) 0.45088(14) 0.0357(6) Uani 1 1 d . . .
H2 H 0.1164 0.5291 0.4497 0.043 Uiso 1 1 calc R . .
C7B C -0.1144(2) 0.2718(2) 0.15404(15) 0.0396(7) Uani 1 1 d . . .
H7B H -0.0521 0.2914 0.1163 0.047 Uiso 1 1 calc R . .
C12 C 0.13121(19) 0.14924(19) 0.44942(13) 0.0290(6) Uani 1 1 d . . .
C3B C -0.2004(2) 0.2156(2) 0.28389(16) 0.0424(7) Uani 1 1 d . . .
H3B H -0.1970 0.1952 0.3357 0.051 Uiso 1 1 calc R . .
C10 C 0.0880(2) 0.04523(19) 0.39009(14) 0.0337(6) Uani 1 1 d . . .
H10 H 0.0557 0.0394 0.3526 0.040 Uiso 1 1 calc R . .
C12A C 0.3392(3) 0.4415(2) -0.06122(16) 0.0500(9) Uani 1 1 d . . .
C10A C 0.1600(3) 0.4296(3) 0.02761(15) 0.0465(8) Uani 1 1 d . . .
H10A H 0.0818 0.4306 0.0366 0.056 Uiso 1 1 calc R . .
C17 C 0.3153(2) 0.4404(2) 0.28397(14) 0.0353(6) Uani 1 1 d . . .
C2A C -0.1196(2) 0.5166(2) 0.26701(14) 0.0323(6) Uani 1 1 d . . .
C4 C 0.1748(2) 0.2684(2) 0.50506(14) 0.0337(6) Uani 1 1 d . . .
C13A C 0.3882(3) 0.4233(2) -0.00079(16) 0.0441(8) Uani 1 1 d . . .
H13A H 0.4670 0.4198 -0.0096 0.053 Uiso 1 1 calc R . .
C1A C 0.0490(2) 0.45497(19) 0.18363(13) 0.0302(6) Uani 1 1 d . . .
H1A H 0.0215 0.5170 0.1471 0.036 Uiso 1 1 calc R . .
C14A C 0.3259(2) 0.4099(2) 0.07244(15) 0.0406(7) Uani 1 1 d . . .
H14D H 0.3623 0.3988 0.1126 0.049 Uiso 1 1 calc R . .
C9A C 0.2109(2) 0.41240(19) 0.08812(13) 0.0303(6) Uani 1 1 d . . .
C11 C 0.12913(19) 0.25487(19) 0.45077(13) 0.0288(6) Uani 1 1 d . . .
C1 C 0.0765(2) 0.43734(19) 0.39835(14) 0.0309(6) Uani 1 1 d . . .
H1 H 0.0421 0.4960 0.3624 0.037 Uiso 1 1 calc R . .
C10B C 0.2861(3) -0.0222(2) 0.19865(18) 0.0483(8) Uani 1 1 d . . .
H10B H 0.2219 -0.0428 0.2335 0.058 Uiso 1 1 calc R . .
C14B C 0.3846(3) 0.1115(2) 0.12549(18) 0.0490(8) Uani 1 1 d . . .
H14E H 0.3882 0.1841 0.1093 0.059 Uiso 1 1 calc R . .
C13B C 0.4749(3) 0.0335(3) 0.0988(2) 0.0635(11) Uani 1 1 d . . .
H13B H 0.5398 0.0533 0.0645 0.076 Uiso 1 1 calc R . .
C12B C 0.4719(3) -0.0739(3) 0.12163(19) 0.0585(10) Uani 1 1 d . . .
C15B C 0.5718(4) -0.1587(3) 0.0921(3) 0.0892(16) Uani 1 1 d . . .
H15A H 0.6121 -0.2033 0.1328 0.134 Uiso 1 1 calc R . .
H15B H 0.6243 -0.1239 0.0507 0.134 Uiso 1 1 calc R . .
H15C H 0.5436 -0.2036 0.0739 0.134 Uiso 1 1 calc R . .
C11A C 0.2238(3) 0.4452(3) -0.04615(18) 0.0622(10) Uani 1 1 d . . .
H11A H 0.1876 0.4587 -0.0868 0.075 Uiso 1 1 calc R . .
C15A C 0.4110(4) 0.4556(4) -0.14114(19) 0.0745(13) Uani 1 1 d . . .
H15D H 0.4795 0.4758 -0.1424 0.112 Uiso 1 1 calc R . .
H15E H 0.3663 0.5119 -0.1757 0.112 Uiso 1 1 calc R . .
H15F H 0.4333 0.3882 -0.1566 0.112 Uiso 1 1 calc R . .
C8A C -0.4290(3) 0.7629(3) 0.3164(2) 0.0645(11) Uani 1 1 d . . .
H8A1 H -0.4392 0.7685 0.3681 0.097 Uiso 1 1 calc R . .
H8A2 H -0.4944 0.7434 0.3116 0.097 Uiso 1 1 calc R . .
H8A3 H -0.4231 0.8319 0.2812 0.097 Uiso 1 1 calc R . .
C4A C -0.2151(3) 0.6978(2) 0.27940(17) 0.0461(8) Uani 1 1 d . . .
H4A H -0.2097 0.7673 0.2762 0.055 Uiso 1 1 calc R . .
C6B C -0.2150(2) 0.2783(3) 0.13382(18) 0.0522(8) Uani 1 1 d . . .
H6B H -0.2194 0.3001 0.0821 0.063 Uiso 1 1 calc R . .
C5B C -0.3094(2) 0.2533(3) 0.18854(18) 0.0511(8) Uani 1 1 d . . .
C8B C -0.4195(3) 0.2616(4) 0.1674(2) 0.0801(12) Uani 1 1 d . . .
H8B1 H -0.4269 0.1896 0.1735 0.120 Uiso 1 1 calc R . .
H8B2 H -0.4184 0.3016 0.1148 0.120 Uiso 1 1 calc R . .
H8B3 H -0.4842 0.2989 0.2002 0.120 Uiso 1 1 calc R . .
C6 C 0.2248(2) 0.0762(2) 0.55762(16) 0.0455(8) Uani 1 1 d . . .
H6 H 0.2567 0.0165 0.5941 0.055 Uiso 1 1 calc R . .
C16 C 0.4713(3) 0.0237(3) 0.3920(2) 0.0613(10) Uani 1 1 d . . .
H16A H 0.5436 -0.0039 0.3598 0.092 Uiso 1 1 calc R . .
H16B H 0.4392 -0.0359 0.4242 0.092 Uiso 1 1 calc R . .
H16C H 0.4848 0.0615 0.4236 0.092 Uiso 1 1 calc R . .
F1 F 0.0469(4) 0.8769(4) 0.3265(3) 0.0762(16) Uani 0.50 1 d PD A -1
F2 F 0.0856(3) 0.7278(3) 0.4223(2) 0.0487(11) Uani 0.50 1 d PD A -1
F3 F 0.2105(6) 0.7434(5) 0.3041(6) 0.168(4) Uani 0.50 1 d PD A -1
F4 F 0.0364(5) 0.7156(4) 0.3211(3) 0.0980(16) Uani 0.50 1 d PD A -1
F5 F 0.4188(4) -0.3400(4) 0.6089(3) 0.0724(4) Uani 0.50 1 d PD B -1
F6 F 0.5616(4) -0.2662(4) 0.6020(3) 0.0724(4) Uani 0.50 1 d PD B -1
F7 F 0.5683(4) -0.3585(4) 0.5169(3) 0.0724(4) Uani 0.50 1 d PD B -1
F8 F 0.4354(4) -0.1946(4) 0.5194(2) 0.0724(4) Uani 0.50 1 d PD B -1
B1 B 0.0971(8) 0.7647(7) 0.3422(6) 0.062(3) Uani 0.50 1 d PD A -1
B2 B 0.4974(7) -0.2880(7) 0.5626(5) 0.0511(11) Uani 0.50 1 d PD B -1
C3S C -0.1993(9) 0.2419(9) -0.0971(7) 0.182(3) Uani 0.50 1 d PD C -1
C1S C 0.0003(10) 0.2085(12) -0.0386(8) 0.179(5) Uani 0.50 1 d PD C -1
C9S C 0.1025(8) 0.0835(6) -0.1065(6) 0.2038(19) Uani 1 1 d D D -3
C4SA C -0.2711(18) 0.1711(19) -0.0404(14) 0.182(3) Uani 0.25 1 d PD C 1
O1S O -0.1011(9) 0.2228(12) -0.0640(8) 0.361(5) Uani 0.50 1 d PD C -1
C4SB C -0.235(3) 0.3608(13) -0.1256(19) 0.182(3) Uani 0.25 1 d PD C -1
C2SB C -0.2858(11) 0.2764(12) -0.0841(9) 0.182(3) Uani 0.50 1 d PD E -2
C2S C 0.0985(14) 0.1295(13) -0.0011(9) 0.179(5) Uani 0.50 1 d PD C -1
O1SB O -0.0910(9) 0.2824(12) -0.0856(8) 0.361(5) Uani 0.50 1 d PD E -2
C4SD C 0.1047(12) 0.2208(13) -0.0363(9) 0.179(5) Uani 0.50 1 d PD E -2
C1SB C -0.1841(10) 0.3237(13) -0.1270(9) 0.182(3) Uani 0.50 1 d PD E -2
C3SB C -0.0082(11) 0.2963(12) -0.0533(8) 0.179(5) Uani 0.50 1 d PD E -2
C7SB C 0.2980(6) 0.0197(5) -0.2758(4) 0.061(2) Uani 0.50 1 d PD F -4
O7S O 0.1118(5) 0.0311(4) -0.2093(4) 0.2038(19) Uani 1 1 d D D -3
C6S C 0.2374(7) 0.0197(7) -0.2064(5) 0.2038(19) Uani 1 1 d D D -3
C7SA C 0.2594(8) 0.0092(8) -0.1407(6) 0.110(3) Uani 0.50 1 d PD D -3
C8S C 0.0393(8) 0.0109(6) -0.1333(5) 0.2038(19) Uani 1 1 d D D -3
F8B F 0.5671(4) -0.3157(4) 0.4977(3) 0.0724(4) Uani 0.50 1 d PD G -2
F7B F 0.4088(4) -0.1939(4) 0.5499(2) 0.0724(4) Uani 0.50 1 d PD G -2
F2B F 0.0923(5) 0.6941(4) 0.3077(3) 0.0842(15) Uani 0.50 1 d PD H -2
F3B F 0.1036(7) 0.7176(5) 0.4115(4) 0.103(2) Uani 0.50 1 d PD H -2
F6B F 0.5617(5) -0.2661(5) 0.6020(3) 0.0724(4) Uani 0.50 1 d PD G -2
B2B B 0.5051(8) -0.2766(9) 0.5551(6) 0.0511(11) Uani 0.50 1 d P G -2
F1B F 0.0645(5) 0.8646(4) 0.3181(3) 0.073(2) Uani 0.50 1 d PD H -2
F4B F 0.2333(4) 0.7496(4) 0.3211(3) 0.0639(13) Uani 0.50 1 d PD H -2
B1B B 0.1197(9) 0.7574(8) 0.3393(5) 0.050(3) Uani 0.50 1 d PD H -2
F5B F 0.4495(4) -0.3692(4) 0.6078(3) 0.0724(4) Uani 0.50 1 d PD G -2

loop_
_atom_site_aniso_label
_atom_site_aniso_U_11
_atom_site_aniso_U_22
_atom_site_aniso_U_33
_atom_site_aniso_U_23
_atom_site_aniso_U_13
_atom_site_aniso_U_12
Rh1 0.02491(8) 0.02480(8) 0.02417(8) -0.00351(6) -0.00663(7) -0.00691(7)
Rh2 0.02409(8) 0.02746(8) 0.02461(8) -0.00422(7) -0.00705(7) -0.00634(7)
N2A 0.0290(9) 0.0321(9) 0.0271(9) -0.0028(8) -0.0076(8) -0.0082(8)
N2B 0.0307(9) 0.0311(9) 0.0310(9) -0.0072(8) -0.0076(8) -0.0069(8)
N4 0.0265(9) 0.0347(10) 0.0332(10) -0.0058(8) -0.0085(8) -0.0082(8)
N5 0.0283(9) 0.0337(9) 0.0287(9) -0.0065(8) -0.0031(8) -0.0125(8)
N2 0.0284(9) 0.0288(9) 0.0248(9) -0.0026(7) -0.0052(7) -0.0081(8)
N1 0.0243(8) 0.0322(9) 0.0239(9) -0.0058(7) -0.0018(7) -0.0090(7)
N1B 0.0294(9) 0.0308(9) 0.0310(9) -0.0064(8) -0.0086(8) -0.0095(8)
N1A 0.0318(10) 0.0288(9) 0.0276(9) -0.0020(8) -0.0087(8) -0.0052(8)
N3 0.0299(9) 0.0297(9) 0.0330(10) -0.0054(8) -0.0079(8) -0.0067(8)
C5A 0.0419(15) 0.0442(15) 0.0405(14) -0.0125(12) -0.0105(12) 0.0063(13)
C15 0.0331(12) 0.0392(13) 0.0395(13) -0.0082(11) -0.0111(10) -0.0075(11)
C14 0.0352(14) 0.089(2) 0.0579(17) -0.0372(15) -0.0005(13) -0.0115(15)
C5 0.0474(14) 0.0590(16) 0.0343(12) -0.0075(12) -0.0185(11) -0.0137(13)
C7A 0.0354(12) 0.0341(12) 0.0440(14) -0.0032(11) -0.0126(11) -0.0060(11)
C18 0.0573(15) 0.0545(14) 0.0526(16) -0.0207(13) -0.0011(13) -0.0297(13)
C8 0.0444(14) 0.0367(13) 0.0396(14) 0.0048(11) -0.0139(12) -0.0074(12)
C3A 0.0391(13) 0.0360(12) 0.0403(13) -0.0093(11) -0.0081(11) -0.0087(11)
C4B 0.0343(13) 0.0672(16) 0.0555(16) -0.0263(13) 0.0016(12) -0.0230(12)
C6A 0.0291(12) 0.0536(16) 0.0469(15) -0.0073(13) -0.0119(11) -0.0006(12)
C11B 0.0581(19) 0.0354(14) 0.069(2) -0.0173(14) -0.0113(16) -0.0008(14)
C3 0.0322(11) 0.0485(13) 0.0349(12) -0.0178(10) -0.0027(10) -0.0142(10)
C9B 0.0325(11) 0.0344(12) 0.0342(11) -0.0091(10) -0.0109(10) -0.0045(10)
C13 0.0326(11) 0.0416(13) 0.0371(12) -0.0069(10) -0.0115(10) -0.0107(10)
C9 0.0458(14) 0.0270(11) 0.0448(14) -0.0031(11) -0.0109(12) -0.0099(11)
C7 0.0340(12) 0.0378(13) 0.0312(12) 0.0000(10) -0.0088(10) -0.0079(10)
C1B 0.0338(11) 0.0288(10) 0.0289(10) -0.0065(9) -0.0105(9) -0.0084(9)
C2B 0.0289(10) 0.0309(10) 0.0348(11) -0.0088(9) -0.0094(9) -0.0091(9)
C2 0.0327(12) 0.0398(11) 0.0386(12) -0.0186(10) 0.0004(10) -0.0124(10)
C7B 0.0314(12) 0.0503(14) 0.0367(13) -0.0073(11) -0.0098(10) -0.0106(11)
C12 0.0248(10) 0.0344(11) 0.0252(10) -0.0036(9) -0.0041(9) -0.0083(9)
C3B 0.0411(13) 0.0571(14) 0.0376(13) -0.0142(11) -0.0051(11) -0.0237(12)
C10 0.0379(12) 0.0289(11) 0.0326(12) -0.0030(9) -0.0079(10) -0.0098(10)
C12A 0.0629(18) 0.0477(15) 0.0284(13) -0.0031(12) 0.0005(13) -0.0138(14)
C10A 0.0414(14) 0.0644(18) 0.0318(12) -0.0053(12) -0.0126(11) -0.0126(13)
C17 0.0341(12) 0.0368(12) 0.0311(12) -0.0092(10) 0.0020(10) -0.0106(10)
C2A 0.0317(11) 0.0298(11) 0.0325(11) -0.0039(9) -0.0118(9) -0.0030(10)
C4 0.0283(11) 0.0398(12) 0.0311(11) -0.0097(10) -0.0040(9) -0.0069(10)
C13A 0.0399(14) 0.0475(14) 0.0384(14) -0.0084(12) 0.0023(12) -0.0131(12)
C1A 0.0312(11) 0.0283(11) 0.0297(11) -0.0015(9) -0.0120(9) -0.0059(9)
C14A 0.0402(13) 0.0507(15) 0.0298(12) -0.0057(11) -0.0074(11) -0.0139(12)
C9A 0.0327(11) 0.0279(11) 0.0270(11) -0.0015(9) -0.0070(9) -0.0073(9)
C11 0.0250(10) 0.0359(11) 0.0231(10) -0.0047(9) -0.0014(9) -0.0099(9)
C1 0.0309(11) 0.0310(11) 0.0304(11) -0.0106(9) 0.0000(9) -0.0097(9)
C10B 0.0524(16) 0.0363(13) 0.0517(16) -0.0093(12) -0.0050(14) -0.0115(12)
C14B 0.0406(15) 0.0422(14) 0.0564(17) -0.0151(13) 0.0002(13) -0.0058(12)
C13B 0.0482(18) 0.0535(18) 0.074(2) -0.0217(16) 0.0129(17) -0.0088(15)
C12B 0.0592(19) 0.0500(17) 0.0563(17) -0.0225(14) -0.0090(15) 0.0064(15)
C15B 0.076(3) 0.064(2) 0.099(3) -0.034(2) -0.001(2) 0.020(2)
C11A 0.0678(19) 0.086(2) 0.0316(13) -0.0082(15) -0.0166(13) -0.0182(18)
C15A 0.076(2) 0.098(3) 0.0325(16) -0.0098(18) 0.0066(16) -0.020(2)
C8A 0.0513(19) 0.0608(19) 0.064(2) -0.0238(16) -0.0102(16) 0.0160(16)
C4A 0.0569(17) 0.0311(12) 0.0480(15) -0.0128(11) -0.0114(13) -0.0041(12)
C6B 0.0427(14) 0.0698(19) 0.0474(14) -0.0121(14) -0.0219(12) -0.0098(14)
C5B 0.0294(12) 0.0724(18) 0.0607(16) -0.0288(14) -0.0123(12) -0.0102(13)
C8B 0.0395(15) 0.115(3) 0.100(3) -0.041(2) -0.0260(17) -0.0145(18)
C6 0.0514(15) 0.0493(15) 0.0341(12) 0.0012(12) -0.0193(11) -0.0120(13)
C16 0.0526(17) 0.0539(19) 0.0681(19) -0.0036(16) -0.0332(15) 0.0063(15)
F1 0.083(3) 0.061(2) 0.100(3) -0.035(2) -0.030(2) -0.014(2)
F2 0.0393(15) 0.0662(19) 0.0477(19) -0.0200(16) 0.0035(15) -0.0278(15)
F3 0.116(5) 0.074(3) 0.257(9) -0.063(4) 0.075(5) -0.023(3)
F4 0.138(3) 0.083(2) 0.110(3) -0.030(2) -0.042(3) -0.056(3)
F5 0.0614(6) 0.0823(8) 0.0728(7) -0.0181(7) -0.0210(6) -0.0118(6)
F6 0.0614(6) 0.0823(8) 0.0728(7) -0.0181(7) -0.0210(6) -0.0118(6)
F7 0.0614(6) 0.0823(8) 0.0728(7) -0.0181(7) -0.0210(6) -0.0118(6)
F8 0.0614(6) 0.0823(8) 0.0728(7) -0.0181(7) -0.0210(6) -0.0118(6)
B1 0.061(4) 0.041(3) 0.093(6) -0.020(4) -0.009(4) -0.025(3)
B2 0.0356(17) 0.065(2) 0.052(2) -0.0122(18) -0.0123(15) -0.0102(17)
C3S 0.235(6) 0.205(6) 0.181(5) -0.041(5) -0.077(5) -0.133(5)
C1S 0.247(10) 0.140(7) 0.129(5) -0.033(5) -0.032(7) -0.026(8)
C9S 0.253(4) 0.138(2) 0.236(4) 0.001(3) -0.088(3) -0.082(3)
C4SA 0.235(6) 0.205(6) 0.181(5) -0.041(5) -0.077(5) -0.133(5)
O1S 0.367(10) 0.565(11) 0.341(8) -0.320(7) 0.149(8) -0.362(9)
C4SB 0.235(6) 0.205(6) 0.181(5) -0.041(5) -0.077(5) -0.133(5)
C2SB 0.235(6) 0.205(6) 0.181(5) -0.041(5) -0.077(5) -0.133(5)
C2S 0.247(10) 0.140(7) 0.129(5) -0.033(5) -0.032(7) -0.026(8)
O1SB 0.367(10) 0.565(11) 0.341(8) -0.320(7) 0.149(8) -0.362(9)
C4SD 0.247(10) 0.140(7) 0.129(5) -0.033(5) -0.032(7) -0.026(8)
C1SB 0.235(6) 0.205(6) 0.181(5) -0.041(5) -0.077(5) -0.133(5)
C3SB 0.247(10) 0.140(7) 0.129(5) -0.033(5) -0.032(7) -0.026(8)
C7SB 0.052(4) 0.032(3) 0.084(5) -0.002(3) -0.002(4) -0.012(3)
O7S 0.253(4) 0.138(2) 0.236(4) 0.001(3) -0.088(3) -0.082(3)
C6S 0.253(4) 0.138(2) 0.236(4) 0.001(3) -0.088(3) -0.082(3)
C7SA 0.074(5) 0.098(6) 0.184(9) -0.068(6) -0.058(5) 0.005(5)
C8S 0.253(4) 0.138(2) 0.236(4) 0.001(3) -0.088(3) -0.082(3)
F8B 0.0614(6) 0.0823(8) 0.0728(7) -0.0181(7) -0.0210(6) -0.0118(6)
F7B 0.0614(6) 0.0823(8) 0.0728(7) -0.0181(7) -0.0210(6) -0.0118(6)
F2B 0.099(3) 0.089(3) 0.095(3) -0.036(2) -0.037(3) -0.038(3)
F3B 0.164(6) 0.059(3) 0.088(4) 0.001(3) -0.057(4) -0.025(3)
F6B 0.0614(6) 0.0823(8) 0.0728(7) -0.0181(7) -0.0210(6) -0.0118(6)
B2B 0.0356(17) 0.065(2) 0.052(2) -0.0122(18) -0.0123(15) -0.0102(17)
F1B 0.069(3) 0.044(3) 0.085(3) 0.008(2) -0.024(3) -0.001(2)
F4B 0.057(2) 0.059(2) 0.073(3) -0.007(2) -0.002(2) -0.0309(18)
B1B 0.058(5) 0.049(5) 0.044(4) -0.006(4) -0.013(4) -0.017(4)
F5B 0.0614(6) 0.0823(8) 0.0728(7) -0.0181(7) -0.0210(6) -0.0118(6)

loop_
_atom_type_symbol
_atom_type_description
_atom_type_scat_dispersion_real
_atom_type_scat_dispersion_imag
_atom_type_scat_source
C C 0.0033 0.0016 'International Tables Vol C Tables 4.2.6.8 and 6.1.1.4'
H H 0.0000 0.0000 'International Tables Vol C Tables 4.2.6.8 and 6.1.1.4'
B B 0.0013 0.0007 'International Tables Vol C Tables 4.2.6.8 and 6.1.1.4'
N N 0.0061 0.0033 'International Tables Vol C Tables 4.2.6.8 and 6.1.1.4'
F F 0.0171 0.0103 'International Tables Vol C Tables 4.2.6.8 and 6.1.1.4'
Rh Rh -1.1178 0.9187 'International Tables Vol C Tables 4.2.6.8 and 6.1.1.4'
O O 0.0106 0.0060 'International Tables Vol C Tables 4.2.6.8 and 6.1.1.4'

loop_
_geom_angle_atom_site_label_1
_geom_angle_atom_site_label_2
_geom_angle_atom_site_label_3
_geom_angle
_geom_angle_site_symmetry_1
_geom_angle_site_symmetry_3
_geom_angle_publ_flag
N2 Rh1 N1A 177.40(8) . . ?
N2 Rh1 N1 80.83(8) . . ?
N1A Rh1 N1 98.11(8) . . ?
N2 Rh1 N1B 93.42(8) . . ?
N1A Rh1 N1B 87.40(8) . . ?
N1 Rh1 N1B 172.08(7) . . ?
N2 Rh1 N3 88.55(7) . . ?
N1A Rh1 N3 93.72(7) . . ?
N1 Rh1 N3 84.53(8) . . ?
N1B Rh1 N3 100.85(8) . . ?
N2 Rh1 Rh2 91.03(5) . . ?
N1A Rh1 Rh2 86.58(6) . . ?
N1 Rh1 Rh2 89.41(5) . . ?
N1B Rh1 Rh2 85.23(5) . . ?
N3 Rh1 Rh2 173.92(6) . . ?
N2B Rh2 N2A 90.75(9) . . ?
N2B Rh2 N5 175.72(8) . . ?
N2A Rh2 N5 89.51(8) . . ?
N2B Rh2 N4 90.77(8) . . ?
N2A Rh2 N4 174.92(8) . . ?
N5 Rh2 N4 88.61(8) . . ?
N2B Rh2 Rh1 84.61(6) . . ?
N2A Rh2 Rh1 83.91(5) . . ?
N5 Rh2 Rh1 99.67(5) . . ?
N4 Rh2 Rh1 101.06(5) . . ?
C1A N2A C9A 120.28(19) . . ?
C1A N2A Rh2 123.36(16) . . ?
C9A N2A Rh2 116.31(14) . . ?
C1B N2B C9B 119.0(2) . . ?
C1B N2B Rh2 121.20(16) . . ?
C9B N2B Rh2 119.84(17) . . ?
C15 N4 Rh2 172.7(2) . . ?
C17 N5 Rh2 173.83(19) . . ?
C10 N2 C12 118.4(2) . . ?
C10 N2 Rh1 128.66(18) . . ?
C12 N2 Rh1 112.90(16) . . ?
C1 N1 C11 118.0(2) . . ?
C1 N1 Rh1 129.12(16) . . ?
C11 N1 Rh1 112.80(17) . . ?
C1B N1B C2B 114.8(2) . . ?
C1B N1B Rh1 117.81(17) . . ?
C2B N1B Rh1 127.06(16) . . ?
C1A N1A C2A 116.69(19) . . ?
C1A N1A Rh1 117.57(15) . . ?
C2A N1A Rh1 125.70(15) . . ?
C13 N3 Rh1 162.4(2) . . ?
C4A C5A C6A 117.5(3) . . ?
C4A C5A C8A 121.7(3) . . ?
C6A C5A C8A 120.7(3) . . ?
N4 C15 C16 178.5(3) . . ?
C6 C5 C4 121.2(3) . . ?
C6A C7A C2A 120.5(3) . . ?
C9 C8 C7 120.3(2) . . ?
C2A C3A C4A 120.6(3) . . ?
C5B C4B C3B 121.5(3) . . ?
C7A C6A C5A 121.2(3) . . ?
C12B C11B C10B 122.3(3) . . ?
C2 C3 C4 119.0(3) . . ?
C14B C9B C10B 118.4(2) . . ?
C14B C9B N2B 120.1(2) . . ?
C10B C9B N2B 121.5(2) . . ?
N3 C13 C14 178.3(3) . . ?
C8 C9 C10 119.4(3) . . ?
C8 C7 C12 117.4(3) . . ?
C8 C7 C6 124.8(2) . . ?
C12 C7 C6 117.8(3) . . ?
N2B C1B N1B 123.4(2) . . ?
C3B C2B C7B 118.5(2) . . ?
C3B C2B N1B 122.2(2) . . ?
C7B C2B N1B 119.3(2) . . ?
C3 C2 C1 120.5(3) . . ?
C6B C7B C2B 120.0(2) . . ?
N2 C12 C7 122.6(2) . . ?
N2 C12 C11 116.5(2) . . ?
C7 C12 C11 120.9(2) . . ?
C2B C3B C4B 120.9(3) . . ?
N2 C10 C9 121.8(3) . . ?
C13A C12A C11A 117.5(3) . . ?
C13A C12A C15A 120.3(3) . . ?
C11A C12A C15A 122.2(3) . . ?
C9A C10A C11A 120.2(3) . . ?
N5 C17 C18 178.3(3) . . ?
C3A C2A C7A 118.4(2) . . ?
C3A C2A N1A 121.1(2) . . ?
C7A C2A N1A 120.6(2) . . ?
C11 C4 C3 117.1(2) . . ?
C11 C4 C5 119.3(3) . . ?
C3 C4 C5 123.6(3) . . ?
C12A C13A C14A 121.9(3) . . ?
N2A C1A N1A 123.3(2) . . ?
C13A C14A C9A 121.0(3) . . ?
C14A C9A C10A 117.9(2) . . ?
C14A C9A N2A 119.5(2) . . ?
C10A C9A N2A 122.5(2) . . ?
N1 C11 C4 123.5(2) . . ?
N1 C11 C12 116.8(2) . . ?
C4 C11 C12 119.7(2) . . ?
N1 C1 C2 121.9(2) . . ?
C11B C10B C9B 120.1(3) . . ?
C13B C14B C9B 120.6(3) . . ?
C14B C13B C12B 120.9(3) . . ?
C11B C12B C13B 117.7(3) . . ?
C11B C12B C15B 121.9(3) . . ?
C13B C12B C15B 120.4(3) . . ?
C12A C11A C10A 121.4(3) . . ?
C5A C4A C3A 121.8(3) . . ?
C7B C6B C5B 121.2(3) . . ?
C4B C5B C6B 117.8(3) . . ?
C4B C5B C8B 120.5(3) . . ?
C6B C5B C8B 121.6(3) . . ?
C5 C6 C7 121.1(2) . . ?
F4 B1 F3 110.5(9) . . ?
F4 B1 F2 107.3(7) . . ?
F3 B1 F2 112.5(9) . . ?
F4 B1 F1 109.3(8) . . ?
F3 B1 F1 110.2(7) . . ?
F2 B1 F1 106.9(8) . . ?
F5 B2 F6 112.4(7) . . ?
F5 B2 F8 105.5(6) . . ?
F6 B2 F8 112.6(8) . . ?
F5 B2 F7 104.6(8) . . ?
F6 B2 F7 110.3(6) . . ?
F8 B2 F7 110.9(7) . . ?
O1S C3S C4SB 104.8(17) . . ?
O1S C3S C4SA 104.7(13) . . ?
C4SB C3S C4SA 126.9(18) . . ?
O1S C1S C2S 147.1(16) . . ?
C1S O1S C3S 174.6(14) . . ?
C3SB O1SB C1SB 152.4(15) . . ?
O1SB C1SB C2SB 111.8(12) . . ?
O1SB C3SB C4SD 130.1(15) . . ?
C8S O7S C6S 112.1(7) . . ?
C7SA C6S O7S 117.5(8) . . ?
O7S C8S C9S 89.4(6) . . ?
F8B B2B F6B 116.8(8) . . ?
F8B B2B F7B 122.6(8) . . ?
F6B B2B F7B 109.4(9) . . ?
F8B B2B F5B 103.5(8) . . ?
F6B B2B F5B 100.4(7) . . ?
F7B B2B F5B 99.6(6) . . ?
F3B B1B F4B 102.0(8) . . ?
F3B B1B F2B 108.0(9) . . ?
F4B B1B F2B 111.5(8) . . ?
F3B B1B F1B 114.2(8) . . ?
F4B B1B F1B 107.4(8) . . ?
F2B B1B F1B 113.2(8) . . ?

loop_
_geom_bond_atom_site_label_1
_geom_bond_atom_site_label_2
_geom_bond_distance
_geom_bond_site_symmetry_2
_geom_bond_publ_flag
Rh1 N2 2.0527(18) . ?
Rh1 N1A 2.0592(19) . ?
Rh1 N1 2.060(2) . ?
Rh1 N1B 2.069(2) . ?
Rh1 N3 2.128(2) . ?
Rh1 Rh2 2.5808(2) . ?
Rh2 N2B 2.009(2) . ?
Rh2 N2A 2.0112(19) . ?
Rh2 N5 2.028(2) . ?
Rh2 N4 2.0358(19) . ?
N2A C1A 1.306(3) . ?
N2A C9A 1.430(3) . ?
N2B C1B 1.322(3) . ?
N2B C9B 1.429(3) . ?
N4 C15 1.141(3) . ?
N5 C17 1.149(4) . ?
N2 C10 1.331(3) . ?
N2 C12 1.376(3) . ?
N1 C1 1.337(3) . ?
N1 C11 1.367(3) . ?
N1B C1B 1.326(3) . ?
N1B C2B 1.435(3) . ?
N1A C1A 1.329(3) . ?
N1A C2A 1.436(3) . ?
N3 C13 1.148(3) . ?
C5A C4A 1.376(5) . ?
C5A C6A 1.413(5) . ?
C5A C8A 1.512(4) . ?
C15 C16 1.466(4) . ?
C14 C13 1.463(4) . ?
C5 C6 1.357(5) . ?
C5 C4 1.431(4) . ?
C7A C6A 1.389(4) . ?
C7A C2A 1.404(4) . ?
C18 C17 1.460(4) . ?
C8 C9 1.370(4) . ?
C8 C7 1.391(4) . ?
C3A C2A 1.389(4) . ?
C3A C4A 1.402(4) . ?
C4B C5B 1.382(5) . ?
C4B C3B 1.390(4) . ?
C11B C12B 1.364(5) . ?
C11B C10B 1.387(4) . ?
C3 C2 1.363(4) . ?
C3 C4 1.424(4) . ?
C9B C14B 1.389(4) . ?
C9B C10B 1.389(4) . ?
C9 C10 1.412(3) . ?
C7 C12 1.405(3) . ?
C7 C6 1.454(4) . ?
C2B C3B 1.385(4) . ?
C2B C7B 1.400(4) . ?
C2 C1 1.405(4) . ?
C7B C6B 1.398(4) . ?
C12 C11 1.435(4) . ?
C12A C13A 1.378(5) . ?
C12A C11A 1.391(5) . ?
C12A C15A 1.527(4) . ?
C10A C9A 1.398(4) . ?
C10A C11A 1.399(4) . ?
C4 C11 1.399(4) . ?
C13A C14A 1.384(4) . ?
C14A C9A 1.389(4) . ?
C14B C13B 1.385(4) . ?
C13B C12B 1.398(5) . ?
C12B C15B 1.520(5) . ?
C6B C5B 1.402(4) . ?
C5B C8B 1.515(5) . ?
F1 B1 1.423(9) . ?
F2 B1 1.433(12) . ?
F3 B1 1.394(12) . ?
F4 B1 1.364(14) . ?
F5 B2 1.353(10) . ?
F6 B2 1.396(13) . ?
F7 B2 1.417(10) . ?
F8 B2 1.408(9) . ?
C3S O1S 1.463(14) . ?
C3S C4SB 1.496(16) . ?
C3S C4SA 1.508(17) . ?
C1S O1S 1.430(14) . ?
C1S C2S 1.542(14) . ?
C9S C8S 1.707(12) . ?
C2SB C1SB 1.531(14) . ?
O1SB C3SB 1.439(15) . ?
O1SB C1SB 1.465(14) . ?
C4SD C3SB 1.521(14) . ?
O7S C8S 1.477(10) . ?
O7S C6S 1.560(10) . ?
C6S C7SA 1.314(12) . ?
F8B B2B 1.306(11) . ?
F7B B2B 1.372(10) . ?
F2B B1B 1.360(14) . ?
F3B B1B 1.295(11) . ?
F6B B2B 1.353(14) . ?
B2B F5B 1.571(11) . ?
F1B B1B 1.385(11) . ?
F4B B1B 1.356(12) . ?
